data_7002636
loop_
_publ_author_name
'Zhang, Jun'
'Li, Aifang'
'Hor, T. S. Andy'

_publ_section_title
;
 Ligand effect on ethylene trimerisation with [NNN]-heteroscorpionate
 pyrazolyl Cr(III) catalysts
;
_journal_issue 42
_journal_name_full 'Dalton Transactions'
_journal_page_first 9327
_journal_paper_doi 10.1039/b909685j
_journal_year 2009
_chemical_formula_sum 'C21 H28 Cl3 Cr N6'
_chemical_formula_weight 522.84
_chemical_name_systematic
;
?
;
_space_group_IT_number 14
_symmetry_cell_setting monoclinic
_symmetry_space_group_name_Hall '-P 2yn'
_symmetry_space_group_name_H-M 'P 1 21/n 1'
_atom_sites_solution_hydrogens geom
_atom_sites_solution_primary direct
_atom_sites_solution_secondary difmap
_audit_creation_method SHELXL-97
_cell_angle_alpha 90.00
_cell_angle_beta 103.897(4)
_cell_angle_gamma 90.00
_cell_formula_units_Z 4
_cell_length_a 12.0925(16)
_cell_length_b 14.7579(19)
_cell_length_c 14.0641(19)
_cell_measurement_reflns_used 1646
_cell_measurement_temperature 295(2)
_cell_measurement_theta_max 21.40
_cell_measurement_theta_min 2.43
_cell_volume 2436.4(6)
_computing_cell_refinement 'Bruker SMART'
_computing_data_collection 'Bruker SMART'
_computing_data_reduction 'Bruker SAINT'
_computing_molecular_graphics 'Bruker SHELXTL'
_computing_publication_material 'Bruker SHELXTL'
_computing_structure_refinement 'SHELXL-97 (Sheldrick, 1997)'
_computing_structure_solution 'SHELXS-97 (Sheldrick, 1990)'
_diffrn_ambient_temperature 295(2)
_diffrn_measured_fraction_theta_full 1.000
_diffrn_measured_fraction_theta_max 1.000
_diffrn_measurement_device_type 'CCD area detector'
_diffrn_measurement_method 'phi and omega scans'
_diffrn_radiation_monochromator graphite
_diffrn_radiation_source 'fine-focus sealed tube'
_diffrn_radiation_type MoK\a
_diffrn_radiation_wavelength 0.71073
_diffrn_reflns_av_R_equivalents 0.0699
_diffrn_reflns_av_sigmaI/netI 0.0749
_diffrn_reflns_limit_h_max 14
_diffrn_reflns_limit_h_min -14
_diffrn_reflns_limit_k_max 16
_diffrn_reflns_limit_k_min -17
_diffrn_reflns_limit_l_max 16
_diffrn_reflns_limit_l_min -7
_diffrn_reflns_number 14077
_diffrn_reflns_theta_full 25.00
_diffrn_reflns_theta_max 25.00
_diffrn_reflns_theta_min 2.00
_exptl_absorpt_coefficient_mu 0.819
_exptl_absorpt_correction_T_max 0.9525
_exptl_absorpt_correction_T_min 0.8533
_exptl_absorpt_correction_type empirical
_exptl_crystal_colour green
_exptl_crystal_density_diffrn 1.425
_exptl_crystal_density_meas ?
_exptl_crystal_density_method .
_exptl_crystal_description plate
_exptl_crystal_F_000 1084
_exptl_crystal_size_max 0.20
_exptl_crystal_size_mid 0.16
_exptl_crystal_size_min 0.06
_refine_diff_density_max 0.664
_refine_diff_density_min -0.321
_refine_diff_density_rms 0.078
_refine_ls_extinction_method none
_refine_ls_goodness_of_fit_ref 1.045
_refine_ls_hydrogen_treatment mixed
_refine_ls_matrix_type full
_refine_ls_number_parameters 289
_refine_ls_number_reflns 4298
_refine_ls_number_restraints 0
_refine_ls_restrained_S_all 1.045
_refine_ls_R_factor_all 0.0894
_refine_ls_R_factor_gt 0.0624
_refine_ls_shift/su_max 0.001
_refine_ls_shift/su_mean 0.000
_refine_ls_structure_factor_coef Fsqd
_refine_ls_weighting_details 'calc w=1/[\s^2^(Fo^2^)+(0.0704P)^2^+0.0436P] where P=(Fo^2^+2Fc^2^)/3'
_refine_ls_weighting_scheme calc
_refine_ls_wR_factor_gt 0.1382
_refine_ls_wR_factor_ref 0.1507
_reflns_number_gt 3085
_reflns_number_total 4298
_reflns_threshold_expression >2sigma(I)
_cod_data_source_file b909685j.txt
_cod_data_source_block 8395
_cod_depositor_comments
;
The following automatic conversions were performed:
'_symmetry_cell_setting' value 'Monoclinic' changed to 'monoclinic'
according to '/home/saulius/struct/CIF-dictionaries/cif_core.dic'
dictionary named 'cif_core.dic' version 2.4.1 from 2010-06-29.

Automatic conversion script
Id: cif_fix_enum 1527 2010-12-29 10:47:43Z saulius 
;
_cod_original_sg_symbol_H-M P2(1)/n
_cod_database_code 7002636

loop_
_symmetry_equiv_pos_as_xyz
'x, y, z'
'-x+1/2, y+1/2, -z+1/2'
'-x, -y, -z'
'x-1/2, -y-1/2, z-1/2'

loop_
_atom_site_label
_atom_site_type_symbol
_atom_site_fract_x
_atom_site_fract_y
_atom_site_fract_z
_atom_site_U_iso_or_equiv
_atom_site_adp_type
_atom_site_occupancy
_atom_site_symmetry_multiplicity
_atom_site_calc_flag
_atom_site_refinement_flags
_atom_site_disorder_assembly
_atom_site_disorder_group
Cr1 Cr 0.82850(5) 0.60729(4) 0.70591(5) 0.0380(2) Uani 1 1 d . . .
Cl1 Cl 0.86389(10) 0.50754(7) 0.59167(10) 0.0610(4) Uani 1 1 d . . .
Cl2 Cl 0.66241(9) 0.53720(7) 0.71940(9) 0.0519(3) Uani 1 1 d . . .
Cl3 Cl 0.93731(10) 0.52814(8) 0.83720(9) 0.0587(4) Uani 1 1 d . . .
N1 N 0.7368(3) 0.6930(2) 0.5977(2) 0.0392(8) Uani 1 1 d . . .
N2 N 0.7676(3) 0.7829(2) 0.6009(2) 0.0389(8) Uani 1 1 d . . .
N3 N 0.9713(3) 0.6870(2) 0.6973(2) 0.0412(8) Uani 1 1 d . . .
N4 N 0.9593(3) 0.7804(2) 0.6928(2) 0.0410(8) Uani 1 1 d . . .
N5 N 0.8209(3) 0.7074(2) 0.8137(3) 0.0424(9) Uani 1 1 d . . .
H5N H 0.890(4) 0.703(3) 0.840(4) 0.064(16) Uiso 1 1 d . . .
C1 C 0.6622(4) 0.6828(3) 0.5106(3) 0.0436(10) Uani 1 1 d . . .
C2 C 0.6469(4) 0.7652(3) 0.4603(3) 0.0509(12) Uani 1 1 d . . .
H2 H 0.5998 0.7754 0.3984 0.061 Uiso 1 1 calc R . .
C3 C 0.7138(4) 0.8280(3) 0.5187(3) 0.0460(11) Uani 1 1 d . . .
C4 C 0.6056(4) 0.5950(3) 0.4762(4) 0.0642(14) Uani 1 1 d . . .
H4A H 0.6579 0.5565 0.4535 0.096 Uiso 1 1 calc R . .
H4B H 0.5399 0.6060 0.4237 0.096 Uiso 1 1 calc R . .
H4C H 0.5825 0.5658 0.5294 0.096 Uiso 1 1 calc R . .
C5 C 0.7297(5) 0.9258(3) 0.5035(4) 0.0610(14) Uani 1 1 d . . .
H5A H 0.7098 0.9597 0.5553 0.092 Uiso 1 1 calc R . .
H5B H 0.6817 0.9441 0.4418 0.092 Uiso 1 1 calc R . .
H5C H 0.8079 0.9373 0.5036 0.092 Uiso 1 1 calc R . .
C6 C 0.8469(3) 0.8180(3) 0.6867(3) 0.0370(9) Uani 1 1 d . . .
H6 H 0.8520 0.8836 0.6781 0.044 Uiso 1 1 calc R . .
C7 C 1.0567(4) 0.8210(3) 0.6846(3) 0.0494(11) Uani 1 1 d . . .
C8 C 1.1330(4) 0.7536(3) 0.6858(3) 0.0548(12) Uani 1 1 d . . .
H8 H 1.2082 0.7608 0.6819 0.066 Uiso 1 1 calc R . .
C9 C 1.0792(4) 0.6719(3) 0.6937(3) 0.0470(11) Uani 1 1 d . . .
C10 C 1.0662(5) 0.9212(3) 0.6732(4) 0.0721(16) Uani 1 1 d . . .
H10A H 1.0283 0.9384 0.6076 0.108 Uiso 1 1 calc R . .
H10B H 1.1451 0.9380 0.6858 0.108 Uiso 1 1 calc R . .
H10C H 1.0313 0.9517 0.7188 0.108 Uiso 1 1 calc R . .
C11 C 1.1307(4) 0.5794(3) 0.6980(4) 0.0663(14) Uani 1 1 d . . .
H11A H 1.0956 0.5404 0.7369 0.099 Uiso 1 1 calc R . .
H11B H 1.2110 0.5832 0.7270 0.099 Uiso 1 1 calc R . .
H11C H 1.1186 0.5553 0.6329 0.099 Uiso 1 1 calc R . .
C12 C 0.8063(4) 0.8023(3) 0.7792(3) 0.0439(10) Uani 1 1 d . . .
H12A H 0.8483 0.8418 0.8304 0.053 Uiso 1 1 calc R . .
H12B H 0.7263 0.8184 0.7670 0.053 Uiso 1 1 calc R . .
C13 C 0.7565(4) 0.6894(3) 0.8912(3) 0.0461(11) Uani 1 1 d . . .
H13A H 0.6821 0.7178 0.8723 0.055 Uiso 1 1 calc R . .
H13B H 0.7452 0.6246 0.8961 0.055 Uiso 1 1 calc R . .
C14 C 0.8197(4) 0.7253(3) 0.9887(3) 0.0406(10) Uani 1 1 d . . .
C15 C 0.8106(4) 0.8149(3) 1.0166(3) 0.0516(12) Uani 1 1 d . . .
H15 H 0.7597 0.8537 0.9758 0.062 Uiso 1 1 calc R . .
C16 C 0.8763(5) 0.8467(3) 1.1038(4) 0.0616(14) Uani 1 1 d . . .
H16 H 0.8719 0.9073 1.1204 0.074 Uiso 1 1 calc R . .
C17 C 0.9484(5) 0.7892(4) 1.1666(4) 0.0639(14) Uani 1 1 d . . .
H17 H 0.9925 0.8109 1.2257 0.077 Uiso 1 1 calc R . .
C18 C 0.9553(4) 0.7005(3) 1.1420(4) 0.0591(13) Uani 1 1 d . . .
H18 H 1.0022 0.6611 1.1853 0.071 Uiso 1 1 calc R . .
C19 C 0.8930(4) 0.6692(3) 1.0533(3) 0.0506(12) Uani 1 1 d . . .
H19 H 0.9003 0.6089 1.0364 0.061 Uiso 1 1 calc R . .
N1S N 0.9635(7) 0.8444(6) 0.4294(5) 0.134(3) Uani 1 1 d . . .
C1S C 0.9490(7) 0.7689(6) 0.4246(5) 0.100(3) Uani 1 1 d . . .
C2S C 0.9250(7) 0.6738(5) 0.4124(6) 0.127(3) Uani 1 1 d . . .
H2S1 H 0.8572 0.6651 0.3613 0.190 Uiso 1 1 calc R . .
H2S2 H 0.9139 0.6491 0.4725 0.190 Uiso 1 1 calc R . .
H2S3 H 0.9878 0.6438 0.3950 0.190 Uiso 1 1 calc R . .

loop_
_atom_site_aniso_label
_atom_site_aniso_U_11
_atom_site_aniso_U_22
_atom_site_aniso_U_33
_atom_site_aniso_U_23
_atom_site_aniso_U_13
_atom_site_aniso_U_12
Cr1 0.0385(4) 0.0278(3) 0.0474(4) 0.0003(3) 0.0097(3) 0.0001(3)
Cl1 0.0594(7) 0.0457(6) 0.0794(9) -0.0219(6) 0.0199(7) 0.0002(5)
Cl2 0.0470(6) 0.0383(6) 0.0707(8) 0.0039(5) 0.0147(6) -0.0076(5)
Cl3 0.0576(7) 0.0501(7) 0.0655(8) 0.0175(6) 0.0091(6) 0.0134(5)
N1 0.044(2) 0.0323(18) 0.041(2) -0.0004(15) 0.0099(17) -0.0007(15)
N2 0.049(2) 0.0341(18) 0.0325(19) 0.0003(14) 0.0071(16) 0.0025(15)
N3 0.040(2) 0.0311(18) 0.053(2) -0.0009(15) 0.0123(17) 0.0000(15)
N4 0.042(2) 0.0335(18) 0.049(2) -0.0016(15) 0.0141(17) -0.0015(15)
N5 0.046(2) 0.0367(19) 0.046(2) 0.0021(16) 0.0145(19) -0.0030(17)
C1 0.040(2) 0.049(2) 0.041(3) -0.006(2) 0.008(2) 0.004(2)
C2 0.046(3) 0.063(3) 0.039(3) 0.003(2) 0.002(2) 0.009(2)
C3 0.052(3) 0.040(2) 0.049(3) 0.004(2) 0.018(2) 0.012(2)
C4 0.065(3) 0.064(3) 0.057(3) -0.008(2) 0.001(3) -0.010(3)
C5 0.077(4) 0.047(3) 0.057(3) 0.015(2) 0.013(3) 0.011(2)
C6 0.046(3) 0.0268(19) 0.039(2) 0.0018(17) 0.0130(19) -0.0002(17)
C7 0.054(3) 0.049(3) 0.048(3) -0.008(2) 0.018(2) -0.012(2)
C8 0.037(2) 0.064(3) 0.066(3) -0.013(2) 0.018(2) -0.007(2)
C9 0.042(3) 0.048(3) 0.050(3) -0.001(2) 0.011(2) 0.000(2)
C10 0.072(4) 0.050(3) 0.104(4) 0.000(3) 0.040(3) -0.019(3)
C11 0.054(3) 0.055(3) 0.093(4) 0.005(3) 0.023(3) 0.010(2)
C12 0.060(3) 0.035(2) 0.038(2) -0.0019(18) 0.014(2) 0.004(2)
C13 0.048(3) 0.049(3) 0.044(3) 0.007(2) 0.017(2) -0.005(2)
C14 0.046(2) 0.039(2) 0.041(2) 0.0036(19) 0.021(2) -0.0006(19)
C15 0.068(3) 0.041(2) 0.052(3) 0.006(2) 0.026(2) 0.009(2)
C16 0.096(4) 0.036(2) 0.064(3) -0.009(2) 0.041(3) -0.010(3)
C17 0.071(3) 0.072(4) 0.050(3) -0.004(3) 0.016(3) -0.025(3)
C18 0.061(3) 0.058(3) 0.056(3) 0.012(2) 0.009(3) 0.003(2)
C19 0.063(3) 0.043(2) 0.047(3) 0.006(2) 0.015(2) 0.005(2)
N1S 0.165(7) 0.129(6) 0.133(6) -0.003(5) 0.082(5) 0.021(6)
C1S 0.120(6) 0.118(6) 0.082(5) 0.024(5) 0.062(4) 0.047(6)
C2S 0.134(7) 0.119(6) 0.149(7) 0.041(5) 0.077(6) 0.051(6)

loop_
_atom_type_symbol
_atom_type_description
_atom_type_scat_dispersion_real
_atom_type_scat_dispersion_imag
_atom_type_scat_source
C C 0.0033 0.0016 'International Tables Vol C Tables 4.2.6.8 and 6.1.1.4'
H H 0.0000 0.0000 'International Tables Vol C Tables 4.2.6.8 and 6.1.1.4'
N N 0.0061 0.0033 'International Tables Vol C Tables 4.2.6.8 and 6.1.1.4'
Cl Cl 0.1484 0.1585 'International Tables Vol C Tables 4.2.6.8 and 6.1.1.4'
Cr Cr 0.3209 0.6236 'International Tables Vol C Tables 4.2.6.8 and 6.1.1.4'

loop_
_geom_angle_atom_site_label_1
_geom_angle_atom_site_label_2
_geom_angle_atom_site_label_3
_geom_angle
_geom_angle_site_symmetry_1
_geom_angle_site_symmetry_3
_geom_angle_publ_flag
N1 Cr1 N3 85.33(13) . . ?
N1 Cr1 N5 89.56(13) . . ?
N3 Cr1 N5 80.27(14) . . ?
N1 Cr1 Cl1 91.94(10) . . ?
N3 Cr1 Cl1 91.40(10) . . ?
N5 Cr1 Cl1 171.39(12) . . ?
N1 Cr1 Cl2 90.65(10) . . ?
N3 Cr1 Cl2 172.79(10) . . ?
N5 Cr1 Cl2 93.74(11) . . ?
Cl1 Cr1 Cl2 94.73(5) . . ?
N1 Cr1 Cl3 172.93(9) . . ?
N3 Cr1 Cl3 90.64(9) . . ?
N5 Cr1 Cl3 84.03(11) . . ?
Cl1 Cr1 Cl3 93.96(5) . . ?
Cl2 Cr1 Cl3 92.73(5) . . ?
C1 N1 N2 104.8(3) . . ?
C1 N1 Cr1 136.1(3) . . ?
N2 N1 Cr1 118.0(2) . . ?
C3 N2 N1 112.0(3) . . ?
C3 N2 C6 128.4(3) . . ?
N1 N2 C6 119.6(3) . . ?
C9 N3 N4 104.9(3) . . ?
C9 N3 Cr1 136.6(3) . . ?
N4 N3 Cr1 118.5(3) . . ?
C7 N4 N3 111.2(3) . . ?
C7 N4 C6 130.4(3) . . ?
N3 N4 C6 118.0(3) . . ?
C12 N5 C13 111.3(3) . . ?
C12 N5 Cr1 116.4(3) . . ?
C13 N5 Cr1 120.6(3) . . ?
N1 C1 C2 110.0(4) . . ?
N1 C1 C4 123.3(4) . . ?
C2 C1 C4 126.7(4) . . ?
C3 C2 C1 107.4(4) . . ?
N2 C3 C2 105.8(4) . . ?
N2 C3 C5 123.3(4) . . ?
C2 C3 C5 130.9(4) . . ?
N2 C6 N4 109.7(3) . . ?
N2 C6 C12 112.0(3) . . ?
N4 C6 C12 112.5(3) . . ?
N4 C7 C8 106.2(4) . . ?
N4 C7 C10 122.6(4) . . ?
C8 C7 C10 131.1(5) . . ?
C7 C8 C9 107.9(4) . . ?
N3 C9 C8 109.8(4) . . ?
N3 C9 C11 123.5(4) . . ?
C8 C9 C11 126.7(4) . . ?
N5 C12 C6 112.9(3) . . ?
C14 C13 N5 111.2(3) . . ?
C19 C14 C15 117.7(4) . . ?
C19 C14 C13 119.7(4) . . ?
C15 C14 C13 122.5(4) . . ?
C16 C15 C14 120.6(4) . . ?
C15 C16 C17 120.3(4) . . ?
C18 C17 C16 119.8(4) . . ?
C17 C18 C19 120.1(4) . . ?
C18 C19 C14 121.4(4) . . ?
N1S C1S C2S 176.1(10) . . ?

loop_
_geom_bond_atom_site_label_1
_geom_bond_atom_site_label_2
_geom_bond_distance
_geom_bond_site_symmetry_2
_geom_bond_publ_flag
Cr1 N1 2.082(3) . ?
Cr1 N3 2.117(3) . ?
Cr1 N5 2.134(4) . ?
Cr1 Cl1 2.2940(13) . ?
Cr1 Cl2 2.3072(13) . ?
Cr1 Cl3 2.3104(12) . ?
N1 C1 1.344(5) . ?
N1 N2 1.375(4) . ?
N2 C3 1.358(5) . ?
N2 C6 1.445(5) . ?
N3 C9 1.337(5) . ?
N3 N4 1.385(4) . ?
N4 C7 1.351(5) . ?
N4 C6 1.451(5) . ?
N5 C12 1.478(5) . ?
N5 C13 1.508(6) . ?
C1 C2 1.397(6) . ?
C1 C4 1.491(6) . ?
C2 C3 1.368(6) . ?
C3 C5 1.478(6) . ?
C6 C12 1.515(6) . ?
C7 C8 1.355(6) . ?
C7 C10 1.495(6) . ?
C8 C9 1.387(6) . ?
C9 C11 1.495(6) . ?
C13 C14 1.497(6) . ?
C14 C19 1.383(6) . ?
C14 C15 1.392(6) . ?
C15 C16 1.373(6) . ?
C16 C17 1.375(7) . ?
C17 C18 1.361(7) . ?
C18 C19 1.373(6) . ?
N1S C1S 1.127(10) . ?
C1S C2S 1.435(11) . ?
